data_7002966
loop_
_publ_author_name
'Apostolico, Leonardo'
'Kociok-K\"ohn, Gabriele'
'Molloy, Kieran C.'
'Blackman, Christopher S.'
'Carmalt, Claire J.'
'Parkin, Ivan P.'

_publ_section_title
;
 The reaction of tin(iv) iodide with phosphines: formation of new
 halotin anions
;
_journal_issue 47
_journal_name_full 'Dalton Transactions'
_journal_page_first 10486
_journal_page_last 10494
_journal_paper_doi 10.1039/b917722a
_journal_year 2009
_chemical_formula_sum 'C72 H72 I12 P6 Sn3'
_chemical_formula_weight 3001.99
_chemical_name_systematic
;
?
;
_space_group_IT_number 15
_symmetry_cell_setting monoclinic
_symmetry_space_group_name_Hall '-C 2yc'
_symmetry_space_group_name_H-M 'C 1 2/c 1'
_atom_sites_solution_hydrogens geom
_atom_sites_solution_primary direct
_atom_sites_solution_secondary difmap
_audit_creation_method SHELXL-97
_cell_angle_alpha 90.00
_cell_angle_beta 104.324(4)
_cell_angle_gamma 90.00
_cell_formula_units_Z 8
_cell_length_a 65.6481(5)
_cell_length_b 12.1063(1)
_cell_length_c 23.3971(2)
_cell_measurement_reflns_used 91242
_cell_measurement_temperature 150(2)
_cell_measurement_theta_max 27.485
_cell_measurement_theta_min 2.910
_cell_volume 18016.9(4)
_computing_cell_refinement 'HKL Scalepack (Otwinowski & Minor 1997)'
_computing_data_collection 'Collect (Bruker AXS BV 1997-2004)'
_computing_data_reduction 'Denzo & Scalepack (Otwinowski, Minor 1997)'
_computing_molecular_graphics 'ORTEX (P.McArdle 1995)'
_computing_publication_material 'SHELXL-97/2 (Sheldrick 1997)'
_computing_structure_refinement 'SHELXL-97/2 (Sheldrick 1997)'
_computing_structure_solution 'SHELXS-97 (Sheldrick 1990)'
_diffrn_ambient_temperature 150(2)
_diffrn_measured_fraction_theta_full 0.976
_diffrn_measured_fraction_theta_max 0.976
_diffrn_measurement_device_type '95mm CCD camera on \k-goniostat'
_diffrn_measurement_method CCD
_diffrn_radiation_monochromator 'horizonally mounted graphite crystal'
_diffrn_radiation_source 'fine-focus sealed tube'
_diffrn_radiation_type MoK\a
_diffrn_radiation_wavelength 0.71073
_diffrn_reflns_av_R_equivalents 0.1165
_diffrn_reflns_av_sigmaI/netI 0.1037
_diffrn_reflns_limit_h_max 83
_diffrn_reflns_limit_h_min -85
_diffrn_reflns_limit_k_max 15
_diffrn_reflns_limit_k_min -15
_diffrn_reflns_limit_l_max 30
_diffrn_reflns_limit_l_min -30
_diffrn_reflns_number 100805
_diffrn_reflns_theta_full 27.52
_diffrn_reflns_theta_max 27.52
_diffrn_reflns_theta_min 3.58
_exptl_absorpt_coefficient_mu 5.081
_exptl_absorpt_correction_T_max 0.6667
_exptl_absorpt_correction_T_min 0.4083
_exptl_absorpt_correction_type multi-scan
_exptl_absorpt_process_details
;
multi-scan from symmetry-related measurements
Sortav (Blessing 1995)
;
_exptl_crystal_colour 'pale yellow'
_exptl_crystal_density_diffrn 2.213
_exptl_crystal_density_method 'not measured'
_exptl_crystal_description block
_exptl_crystal_F_000 11040
_exptl_crystal_size_max 0.20
_exptl_crystal_size_mid 0.10
_exptl_crystal_size_min 0.08
_refine_diff_density_max 1.047
_refine_diff_density_min -1.437
_refine_diff_density_rms 0.237
_refine_ls_extinction_method none
_refine_ls_goodness_of_fit_ref 0.984
_refine_ls_hydrogen_treatment constr
_refine_ls_matrix_type full
_refine_ls_number_parameters 834
_refine_ls_number_reflns 20252
_refine_ls_number_restraints 0
_refine_ls_restrained_S_all 0.984
_refine_ls_R_factor_all 0.1129
_refine_ls_R_factor_gt 0.0528
_refine_ls_shift/su_max 0.001
_refine_ls_shift/su_mean 0.000
_refine_ls_structure_factor_coef Fsqd
_refine_ls_weighting_details 'calc w=1/[\s^2^(Fo^2^)+(0.0404P)^2^+18.4368P] where P=(Fo^2^+2Fc^2^)/3'
_refine_ls_weighting_scheme calc
_refine_ls_wR_factor_gt 0.0907
_refine_ls_wR_factor_ref 0.1071
_reflns_number_gt 12410
_reflns_number_total 20252
_reflns_threshold_expression >2\s(I)
_cod_data_source_file b917722a.txt
_cod_data_source_block k02kcm20
_cod_original_cell_volume 18016.9(3)
_cod_original_sg_symbol_H-M 'C 2/c'
_cod_database_code 7002966

loop_
_symmetry_equiv_pos_as_xyz
'x, y, z'
'-x, y, -z+1/2'
'x+1/2, y+1/2, z'
'-x+1/2, y+1/2, -z+1/2'
'-x, -y, -z'
'x, -y, z-1/2'
'-x+1/2, -y+1/2, -z'
'x+1/2, -y+1/2, z-1/2'

loop_
_atom_site_label
_atom_site_type_symbol
_atom_site_fract_x
_atom_site_fract_y
_atom_site_fract_z
_atom_site_U_iso_or_equiv
_atom_site_adp_type
_atom_site_occupancy
_atom_site_symmetry_multiplicity
_atom_site_calc_flag
_atom_site_refinement_flags
_atom_site_disorder_assembly
_atom_site_disorder_group
I1 I 0.150576(8) 0.83677(4) 0.61699(2) 0.02536(12) Uani 1 1 d . . .
I2 I 0.152879(9) 1.07320(4) 0.47383(2) 0.03091(14) Uani 1 1 d . . .
I3 I 0.153763(9) 0.69879(4) 0.44241(2) 0.03171(14) Uani 1 1 d . . .
I4 I 0.094888(8) 1.03711(4) 0.54162(2) 0.02772(13) Uani 1 1 d . . .
I5 I 0.089345(10) 0.69655(4) 0.50186(2) 0.03998(16) Uani 1 1 d . . .
I6 I 0.092769(8) 0.92217(4) 0.36284(2) 0.02948(13) Uani 1 1 d . . .
I7 I 0.028330(8) 0.85451(4) 0.52289(2) 0.02855(13) Uani 1 1 d . . .
I8 I 0.027515(10) 1.07847(4) 0.36582(2) 0.03660(15) Uani 1 1 d . . .
I9 I 0.033017(9) 0.71932(4) 0.35502(2) 0.03642(15) Uani 1 1 d . . .
I10 I 0.210727(9) 1.01550(4) 0.64321(2) 0.03518(14) Uani 1 1 d . . .
I11 I 0.210480(8) 0.67182(4) 0.60631(2) 0.03174(14) Uani 1 1 d . . .
I12 I 0.220091(9) 0.90398(4) 0.47143(2) 0.03410(14) Uani 1 1 d . . .
Sn1 Sn 0.122723(8) 0.87826(4) 0.48708(2) 0.02409(13) Uani 1 1 d . . .
Sn2 Sn 0.056471(9) 0.88604(4) 0.43536(2) 0.02565(13) Uani 1 1 d . . .
Sn3 Sn 0.187820(9) 0.86987(4) 0.54311(2) 0.02544(13) Uani 1 1 d . . .
P1 P -0.03415(3) 0.84688(16) 0.47069(9) 0.0250(5) Uani 1 1 d . . .
H1A H -0.0497 0.9003 0.4889 0.030 Uiso 1 1 calc R . .
H1B H -0.0153 0.8882 0.5013 0.030 Uiso 1 1 calc R . .
P2 P 0.15314(3) 0.86378(17) 0.12893(9) 0.0283(5) Uani 1 1 d . . .
H2A H 0.1354 0.9162 0.0991 0.034 Uiso 1 1 calc R . .
H2B H 0.1697 0.9107 0.1130 0.034 Uiso 1 1 calc R . .
P3 P 0.28407(3) 0.90180(17) 0.54805(9) 0.0282(5) Uani 1 1 d . . .
H3A H 0.2665 0.8634 0.5095 0.034 Uiso 1 1 calc R . .
H3B H 0.3007 0.8404 0.5414 0.034 Uiso 1 1 calc R . .
P4 P 0.04047(4) 0.82171(18) 0.70043(9) 0.0326(5) Uani 1 1 d . A .
H4A H 0.0311 0.8753 0.6496 0.039 Uiso 1 1 calc R . .
H4B H 0.0353 0.8750 0.7460 0.039 Uiso 1 1 calc R . .
P5 P 0.09337(4) 0.60894(18) 0.35725(11) 0.0400(6) Uani 1 1 d . . .
H5A H 0.1107 0.6581 0.3919 0.048 Uiso 1 1 calc R . .
H5B H 0.0764 0.6723 0.3583 0.048 Uiso 1 1 calc R . .
P6 P 0.19270(4) 0.82494(18) 0.74781(9) 0.0311(5) Uani 1 1 d . . .
H6A H 0.1830 0.9248 0.7384 0.037 Uiso 1 1 calc R . .
H6B H 0.1953 0.7879 0.6952 0.037 Uiso 1 1 calc R . .
C1 C -0.03723(12) 0.8693(6) 0.3935(3) 0.0214(17) Uani 1 1 d . . .
C2 C -0.02020(13) 0.8632(7) 0.3691(4) 0.039(2) Uani 1 1 d . . .
H2 H -0.0065 0.8510 0.3936 0.046 Uiso 1 1 calc R . .
C3 C -0.02297(16) 0.8749(7) 0.3088(4) 0.041(2) Uani 1 1 d . . .
H3 H -0.0111 0.8716 0.2923 0.049 Uiso 1 1 calc R . .
C4 C -0.04252(16) 0.8910(7) 0.2730(4) 0.039(2) Uani 1 1 d . . .
H4 H -0.0444 0.8984 0.2316 0.047 Uiso 1 1 calc R . .
C5 C -0.05963(16) 0.8966(8) 0.2975(4) 0.049(3) Uani 1 1 d . . .
H5 H -0.0733 0.9076 0.2726 0.058 Uiso 1 1 calc R . .
C6 C -0.05703(14) 0.8862(7) 0.3586(4) 0.040(2) Uani 1 1 d . . .
H6 H -0.0688 0.8909 0.3754 0.048 Uiso 1 1 calc R . .
C7 C -0.03533(14) 0.7015(6) 0.4850(3) 0.032(2) Uani 1 1 d . . .
C8 C -0.02061(16) 0.6480(8) 0.5255(6) 0.070(3) Uani 1 1 d . . .
H8 H -0.0089 0.6874 0.5485 0.084 Uiso 1 1 calc R . .
C9 C -0.02237(18) 0.5371(8) 0.5336(6) 0.088(5) Uani 1 1 d . . .
H9 H -0.0115 0.4996 0.5610 0.105 Uiso 1 1 calc R . .
C10 C -0.0390(2) 0.4802(8) 0.5040(5) 0.064(3) Uani 1 1 d . . .
H10 H -0.0402 0.4033 0.5108 0.077 Uiso 1 1 calc R . .
C11 C -0.0537(3) 0.5320(11) 0.4656(6) 0.186(11) Uani 1 1 d . . .
H11 H -0.0656 0.4922 0.4436 0.223 Uiso 1 1 calc R . .
C12 C -0.0522(3) 0.6452(10) 0.4565(6) 0.173(10) Uani 1 1 d . . .
H12 H -0.0634 0.6825 0.4298 0.208 Uiso 1 1 calc R . .
C13 C 0.15157(16) 0.7211(7) 0.1090(3) 0.038(2) Uani 1 1 d . . .
C14 C 0.13300(17) 0.6782(7) 0.0757(4) 0.045(3) Uani 1 1 d . . .
H14 H 0.1210 0.7240 0.0630 0.054 Uiso 1 1 calc R . .
C15 C 0.1321(2) 0.5682(9) 0.0611(5) 0.080(4) Uani 1 1 d . . .
H15 H 0.1192 0.5397 0.0383 0.096 Uiso 1 1 calc R . .
C16 C 0.1483(4) 0.4990(10) 0.0769(6) 0.134(10) Uani 1 1 d . . .
H16 H 0.1471 0.4233 0.0659 0.161 Uiso 1 1 calc R . .
C17 C 0.1668(3) 0.5428(11) 0.1099(6) 0.106(7) Uani 1 1 d . . .
H17 H 0.1786 0.4953 0.1223 0.127 Uiso 1 1 calc R . .
C18 C 0.1690(2) 0.6531(9) 0.1261(4) 0.074(4) Uani 1 1 d . . .
H18 H 0.1821 0.6814 0.1482 0.089 Uiso 1 1 calc R . .
C19 C 0.15624(13) 0.8816(6) 0.2071(3) 0.0272(19) Uani 1 1 d . . .
C20 C 0.14062(14) 0.9354(7) 0.2267(4) 0.039(2) Uani 1 1 d . . .
H20 H 0.1283 0.9609 0.1996 0.047 Uiso 1 1 calc R . .
C21 C 0.14345(19) 0.9513(8) 0.2873(5) 0.061(3) Uani 1 1 d . . .
H21 H 0.1329 0.9882 0.3016 0.073 Uiso 1 1 calc R . .
C22 C 0.16126(19) 0.9144(8) 0.3263(4) 0.054(3) Uani 1 1 d . . .
H22 H 0.1630 0.9251 0.3675 0.065 Uiso 1 1 calc R . .
C23 C 0.17689(17) 0.8610(7) 0.3057(4) 0.052(3) Uani 1 1 d . . .
H23 H 0.1893 0.8359 0.3328 0.063 Uiso 1 1 calc R . .
C24 C 0.17426(14) 0.8446(7) 0.2454(3) 0.034(2) Uani 1 1 d . . .
H24 H 0.1848 0.8083 0.2309 0.041 Uiso 1 1 calc R . .
C25 C 0.28814(12) 1.0447(6) 0.5322(3) 0.0249(18) Uani 1 1 d . . .
C26 C 0.30497(12) 1.0725(6) 0.5103(3) 0.0293(19) Uani 1 1 d . . .
H26 H 0.3143 1.0173 0.5030 0.035 Uiso 1 1 calc R . .
C27 C 0.30820(14) 1.1840(6) 0.4988(4) 0.036(2) Uani 1 1 d . . .
H27 H 0.3197 1.2043 0.4833 0.043 Uiso 1 1 calc R . .
C28 C 0.29478(14) 1.2647(7) 0.5099(3) 0.036(2) Uani 1 1 d . . .
H28 H 0.2970 1.3401 0.5020 0.043 Uiso 1 1 calc R . .
C29 C 0.27756(15) 1.2338(7) 0.5333(4) 0.039(2) Uani 1 1 d . . .
H29 H 0.2683 1.2885 0.5414 0.047 Uiso 1 1 calc R . .
C30 C 0.27438(13) 1.1239(7) 0.5440(4) 0.036(2) Uani 1 1 d . . .
H30 H 0.2629 1.1024 0.5594 0.043 Uiso 1 1 calc R . .
C31 C 0.28132(12) 0.8885(6) 0.6211(3) 0.0278(19) Uani 1 1 d . . .
C32 C 0.29612(16) 0.9347(7) 0.6670(4) 0.054(3) Uani 1 1 d . . .
H32 H 0.3078 0.9732 0.6594 0.065 Uiso 1 1 calc R . .
C33 C 0.29395(19) 0.9249(8) 0.7240(4) 0.070(4) Uani 1 1 d . . .
H33 H 0.3042 0.9579 0.7553 0.084 Uiso 1 1 calc R . .
C34 C 0.27778(16) 0.8698(8) 0.7362(4) 0.050(3) Uani 1 1 d . . .
H34 H 0.2766 0.8643 0.7757 0.060 Uiso 1 1 calc R . .
C35 C 0.26271(14) 0.8206(9) 0.6903(4) 0.056(3) Uani 1 1 d . . .
H35 H 0.2514 0.7805 0.6986 0.067 Uiso 1 1 calc R . .
C36 C 0.26440(14) 0.8306(8) 0.6326(4) 0.048(3) Uani 1 1 d . . .
H36 H 0.2541 0.7983 0.6012 0.058 Uiso 1 1 calc R . .
C37 C 0.03138(13) 0.6828(6) 0.6970(3) 0.031(2) Uani 1 1 d . . .
C38 C 0.0285(2) 0.6373(11) 0.7493(6) 0.052(4) Uiso 0.703(9) 1 d P A 1
H38 H 0.0288 0.6838 0.7822 0.062 Uiso 0.703(9) 1 calc PR A 1
C39 C 0.0252(2) 0.5264(11) 0.7534(6) 0.054(4) Uiso 0.703(9) 1 d P A 1
H39 H 0.0233 0.4956 0.7891 0.065 Uiso 0.703(9) 1 calc PR A 1
C40 C 0.0247(3) 0.4614(15) 0.7065(8) 0.059(5) Uiso 0.703(9) 1 d P A 1
H40 H 0.0215 0.3852 0.7092 0.071 Uiso 0.703(9) 1 calc PR A 1
C41 C 0.0285(2) 0.5003(11) 0.6548(6) 0.053(4) Uiso 0.703(9) 1 d P A 1
H41 H 0.0287 0.4519 0.6229 0.064 Uiso 0.703(9) 1 calc PR A 1
C42 C 0.0322(2) 0.6141(11) 0.6510(6) 0.056(4) Uiso 0.703(9) 1 d P A 1
H42 H 0.0352 0.6437 0.6164 0.067 Uiso 0.703(9) 1 calc PR A 1
C38A C 0.0439(5) 0.596(2) 0.7104(12) 0.033(7) Uiso 0.297(9) 1 d P A 2
H38A H 0.0586 0.6077 0.7221 0.039 Uiso 0.297(9) 1 calc PR A 2
C39A C 0.0353(5) 0.478(3) 0.7079(14) 0.036(8) Uiso 0.297(9) 1 d P A 2
H39A H 0.0442 0.4172 0.7227 0.043 Uiso 0.297(9) 1 calc PR A 2
C40A C 0.0145(6) 0.465(3) 0.6834(15) 0.041(9) Uiso 0.297(9) 1 d P A 2
H40A H 0.0091 0.3923 0.6782 0.049 Uiso 0.297(9) 1 calc PR A 2
C41A C 0.0012(6) 0.548(3) 0.6660(16) 0.069(12) Uiso 0.297(9) 1 d P A 2
H41A H -0.0133 0.5329 0.6498 0.082 Uiso 0.297(9) 1 calc PR A 2
C42A C 0.0083(6) 0.663(3) 0.6714(14) 0.057(10) Uiso 0.297(9) 1 d P A 2
H42A H -0.0012 0.7223 0.6593 0.068 Uiso 0.297(9) 1 calc PR A 2
C43 C 0.06812(14) 0.8233(6) 0.7106(3) 0.032(2) Uani 1 1 d . . .
C44 C 0.08095(15) 0.8195(7) 0.7673(4) 0.039(2) Uani 1 1 d . A .
H44 H 0.0749 0.8229 0.8003 0.047 Uiso 1 1 calc R . .
C45 C 0.10262(15) 0.8109(7) 0.7761(4) 0.044(2) Uani 1 1 d . . .
H45 H 0.1114 0.8090 0.8150 0.053 Uiso 1 1 calc R A .
C46 C 0.11129(14) 0.8052(7) 0.7287(4) 0.040(2) Uani 1 1 d . A .
H46 H 0.1261 0.7986 0.7349 0.048 Uiso 1 1 calc R . .
C47 C 0.09858(14) 0.8089(7) 0.6718(4) 0.040(2) Uani 1 1 d . . .
H47 H 0.1047 0.8052 0.6391 0.048 Uiso 1 1 calc R A .
C48 C 0.07724(14) 0.8178(7) 0.6629(4) 0.038(2) Uani 1 1 d . A .
H48 H 0.0686 0.8203 0.6238 0.046 Uiso 1 1 calc R . .
C49 C 0.09019(15) 0.4739(6) 0.3854(4) 0.036(2) Uani 1 1 d . . .
C50 C 0.07017(16) 0.4357(8) 0.3825(5) 0.067(3) Uani 1 1 d . . .
H50 H 0.0585 0.4833 0.3687 0.080 Uiso 1 1 calc R . .
C51 C 0.0669(2) 0.3305(8) 0.3991(5) 0.069(3) Uani 1 1 d . . .
H51 H 0.0531 0.3048 0.3972 0.082 Uiso 1 1 calc R . .
C52 C 0.0839(2) 0.2622(8) 0.4185(4) 0.062(3) Uani 1 1 d . . .
H52 H 0.0818 0.1882 0.4293 0.075 Uiso 1 1 calc R . .
C53 C 0.1044(2) 0.3000(9) 0.4225(4) 0.065(3) Uani 1 1 d . . .
H53 H 0.1160 0.2525 0.4366 0.078 Uiso 1 1 calc R . .
C54 C 0.10745(16) 0.4063(8) 0.4060(4) 0.047(3) Uani 1 1 d . . .
H54 H 0.1213 0.4331 0.4087 0.057 Uiso 1 1 calc R . .
C55 C 0.09614(13) 0.5985(7) 0.2827(4) 0.040(2) Uani 1 1 d . . .
C56 C 0.1064(3) 0.6748(10) 0.2618(6) 0.117(6) Uani 1 1 d . . .
H56 H 0.1122 0.7365 0.2854 0.140 Uiso 1 1 calc R . .
C57 C 0.1087(3) 0.6644(11) 0.2052(7) 0.151(9) Uani 1 1 d . . .
H57 H 0.1167 0.7187 0.1909 0.181 Uiso 1 1 calc R . .
C58 C 0.10037(17) 0.5819(10) 0.1697(5) 0.071(4) Uani 1 1 d . . .
H58 H 0.1012 0.5804 0.1297 0.086 Uiso 1 1 calc R . .
C59 C 0.0910(2) 0.5023(10) 0.1917(5) 0.092(5) Uani 1 1 d . . .
H59 H 0.0853 0.4407 0.1679 0.110 Uiso 1 1 calc R . .
C60 C 0.0894(3) 0.5085(9) 0.2492(5) 0.118(6) Uani 1 1 d . . .
H60 H 0.0835 0.4483 0.2656 0.141 Uiso 1 1 calc R . .
C61 C 0.21792(12) 0.8415(7) 0.7982(3) 0.0281(19) Uani 1 1 d . . .
C62 C 0.23099(14) 0.7492(7) 0.8146(4) 0.038(2) Uani 1 1 d . . .
H62 H 0.2266 0.6777 0.7999 0.045 Uiso 1 1 calc R . .
C63 C 0.25057(15) 0.7662(9) 0.8533(4) 0.050(3) Uani 1 1 d . . .
H63 H 0.2598 0.7054 0.8655 0.060 Uiso 1 1 calc R . .
C64 C 0.25661(14) 0.8698(9) 0.8737(4) 0.044(2) Uani 1 1 d . . .
H64 H 0.2700 0.8799 0.9000 0.053 Uiso 1 1 calc R . .
C65 C 0.24407(15) 0.9578(8) 0.8576(4) 0.046(2) Uani 1 1 d . . .
H65 H 0.2487 1.0293 0.8720 0.055 Uiso 1 1 calc R . .
C66 C 0.22458(14) 0.9441(7) 0.8204(4) 0.035(2) Uani 1 1 d . . .
H66 H 0.2156 1.0061 0.8098 0.042 Uiso 1 1 calc R . .
C67 C 0.17630(12) 0.7301(7) 0.7746(3) 0.0287(19) Uani 1 1 d . . .
C68 C 0.17233(13) 0.7469(7) 0.8296(4) 0.038(2) Uani 1 1 d . . .
H68 H 0.1783 0.8083 0.8530 0.045 Uiso 1 1 calc R . .
C69 C 0.15967(14) 0.6740(9) 0.8498(4) 0.050(3) Uani 1 1 d . . .
H69 H 0.1570 0.6850 0.8875 0.060 Uiso 1 1 calc R . .
C70 C 0.15070(15) 0.5845(8) 0.8157(5) 0.052(3) Uani 1 1 d . . .
H70 H 0.1419 0.5348 0.8298 0.062 Uiso 1 1 calc R . .
C71 C 0.15473(14) 0.5678(7) 0.7605(4) 0.043(2) Uani 1 1 d . . .
H71 H 0.1489 0.5061 0.7370 0.052 Uiso 1 1 calc R . .
C72 C 0.16723(12) 0.6416(6) 0.7406(3) 0.0285(19) Uani 1 1 d . . .
H72 H 0.1697 0.6316 0.7027 0.034 Uiso 1 1 calc R . .

loop_
_atom_site_aniso_label
_atom_site_aniso_U_11
_atom_site_aniso_U_22
_atom_site_aniso_U_33
_atom_site_aniso_U_23
_atom_site_aniso_U_13
_atom_site_aniso_U_12
I1 0.0229(3) 0.0282(3) 0.0239(3) 0.0003(2) 0.0037(2) 0.0011(2)
I2 0.0325(3) 0.0296(3) 0.0321(3) -0.0002(2) 0.0107(3) -0.0001(2)
I3 0.0296(3) 0.0325(3) 0.0333(3) -0.0014(2) 0.0084(3) 0.0041(2)
I4 0.0218(3) 0.0281(3) 0.0331(3) -0.0034(2) 0.0065(2) 0.0026(2)
I5 0.0498(4) 0.0258(3) 0.0390(3) -0.0010(2) 0.0009(3) -0.0049(3)
I6 0.0277(3) 0.0370(3) 0.0226(3) 0.0010(2) 0.0041(2) -0.0022(2)
I7 0.0233(3) 0.0327(3) 0.0296(3) 0.0044(2) 0.0065(2) -0.0026(2)
I8 0.0516(4) 0.0287(3) 0.0323(3) -0.0007(2) 0.0159(3) -0.0042(3)
I9 0.0438(4) 0.0270(3) 0.0327(3) -0.0017(2) -0.0014(3) -0.0095(3)
I10 0.0318(3) 0.0339(3) 0.0396(3) -0.0054(3) 0.0085(3) -0.0071(3)
I11 0.0258(3) 0.0297(3) 0.0388(3) 0.0007(2) 0.0062(3) 0.0036(2)
I12 0.0342(4) 0.0357(3) 0.0375(3) 0.0033(3) 0.0184(3) 0.0014(3)
Sn1 0.0209(3) 0.0247(3) 0.0244(3) -0.0012(2) 0.0015(2) 0.0014(2)
Sn2 0.0260(3) 0.0239(3) 0.0268(3) -0.0017(2) 0.0061(3) -0.0046(2)
Sn3 0.0232(3) 0.0268(3) 0.0276(3) -0.0006(2) 0.0086(3) 0.0027(2)
P1 0.0273(13) 0.0252(11) 0.0232(11) 0.0000(9) 0.0074(10) -0.0010(9)
P2 0.0290(13) 0.0282(12) 0.0281(11) 0.0051(9) 0.0079(10) 0.0027(10)
P3 0.0273(13) 0.0255(12) 0.0319(12) 0.0001(9) 0.0076(10) 0.0001(10)
P4 0.0391(15) 0.0321(12) 0.0295(12) 0.0035(10) 0.0140(11) 0.0018(11)
P5 0.0366(15) 0.0267(13) 0.0492(15) -0.0015(11) -0.0036(12) -0.0014(11)
P6 0.0289(14) 0.0340(12) 0.0269(12) 0.0030(10) 0.0000(10) -0.0036(10)
C1 0.018(5) 0.023(4) 0.021(4) 0.001(3) 0.001(4) -0.001(3)
C2 0.022(5) 0.051(6) 0.038(5) 0.014(4) -0.004(4) -0.009(4)
C3 0.056(7) 0.047(6) 0.025(5) 0.002(4) 0.018(5) -0.014(5)
C4 0.056(7) 0.042(5) 0.023(5) 0.003(4) 0.015(5) 0.005(5)
C5 0.050(7) 0.069(7) 0.025(5) 0.008(5) 0.004(5) 0.023(5)
C6 0.034(6) 0.056(6) 0.037(5) 0.011(4) 0.021(5) 0.019(5)
C7 0.041(6) 0.031(5) 0.020(4) 0.000(4) 0.001(4) -0.010(4)
C8 0.031(7) 0.037(6) 0.134(11) 0.013(7) 0.004(7) -0.009(5)
C9 0.048(8) 0.031(6) 0.188(14) 0.048(8) 0.037(9) 0.006(5)
C10 0.116(11) 0.023(5) 0.056(7) 0.006(5) 0.028(7) -0.025(6)
C11 0.29(2) 0.072(10) 0.109(12) 0.050(9) -0.108(14) -0.108(13)
C12 0.24(2) 0.071(9) 0.130(12) 0.075(9) -0.111(13) -0.097(11)
C13 0.070(7) 0.036(5) 0.017(4) 0.011(4) 0.025(5) 0.013(5)
C14 0.076(8) 0.025(5) 0.039(5) -0.005(4) 0.021(6) -0.004(5)
C15 0.175(14) 0.030(6) 0.056(7) -0.025(6) 0.066(9) -0.043(8)
C16 0.37(3) 0.017(7) 0.053(9) 0.008(6) 0.131(14) 0.026(12)
C17 0.23(2) 0.053(9) 0.057(9) 0.028(7) 0.083(11) 0.096(11)
C18 0.114(11) 0.077(8) 0.042(6) 0.023(6) 0.036(7) 0.067(8)
C19 0.027(5) 0.030(5) 0.024(4) -0.002(4) 0.005(4) 0.001(4)
C20 0.044(6) 0.032(5) 0.046(6) 0.009(4) 0.019(5) -0.003(4)
C21 0.094(10) 0.049(6) 0.055(7) 0.013(5) 0.047(7) 0.008(6)
C22 0.093(9) 0.041(6) 0.033(5) 0.007(5) 0.026(6) -0.005(6)
C23 0.072(8) 0.049(6) 0.036(6) 0.007(5) 0.013(6) -0.001(6)
C24 0.037(6) 0.041(5) 0.026(5) 0.003(4) 0.008(4) 0.002(4)
C25 0.015(4) 0.031(5) 0.027(4) 0.004(4) 0.001(4) -0.001(4)
C26 0.020(5) 0.034(5) 0.031(5) -0.005(4) 0.001(4) 0.004(4)
C27 0.035(6) 0.032(5) 0.039(5) -0.001(4) 0.007(4) -0.006(4)
C28 0.047(6) 0.023(5) 0.033(5) 0.003(4) 0.000(4) 0.007(4)
C29 0.054(7) 0.025(5) 0.040(5) -0.004(4) 0.015(5) 0.005(4)
C30 0.028(5) 0.042(6) 0.040(5) -0.001(4) 0.013(4) 0.000(4)
C31 0.015(5) 0.027(4) 0.038(5) 0.005(4) 0.002(4) 0.005(4)
C32 0.062(7) 0.055(6) 0.042(6) 0.015(5) 0.007(5) -0.034(5)
C33 0.100(10) 0.068(7) 0.032(6) 0.010(5) -0.003(6) -0.037(7)
C34 0.044(7) 0.071(7) 0.038(6) 0.014(5) 0.016(5) 0.006(6)
C35 0.020(6) 0.106(9) 0.043(6) 0.005(6) 0.012(5) -0.008(5)
C36 0.023(5) 0.079(7) 0.042(6) -0.002(5) 0.008(4) -0.010(5)
C37 0.028(5) 0.034(5) 0.034(5) 0.013(4) 0.014(4) -0.001(4)
C43 0.044(6) 0.027(5) 0.024(4) 0.003(4) 0.008(4) -0.005(4)
C44 0.056(7) 0.039(5) 0.026(5) 0.001(4) 0.015(5) 0.000(5)
C45 0.042(7) 0.054(6) 0.028(5) 0.003(4) -0.005(5) -0.002(5)
C46 0.028(5) 0.046(6) 0.043(6) 0.007(4) 0.003(5) 0.003(4)
C47 0.028(6) 0.054(6) 0.039(5) 0.007(4) 0.009(5) 0.001(4)
C48 0.035(6) 0.052(6) 0.028(5) 0.009(4) 0.008(4) -0.003(5)
C49 0.044(6) 0.021(5) 0.042(5) -0.004(4) 0.006(5) -0.001(4)
C50 0.035(7) 0.038(6) 0.119(10) 0.000(6) 0.004(7) -0.006(5)
C51 0.079(9) 0.031(6) 0.103(9) -0.010(6) 0.034(8) -0.017(6)
C52 0.128(12) 0.034(6) 0.031(6) -0.005(4) 0.029(7) 0.002(7)
C53 0.093(10) 0.056(8) 0.047(7) 0.008(5) 0.017(7) 0.044(7)
C54 0.050(7) 0.051(6) 0.043(6) 0.002(5) 0.015(5) 0.022(5)
C55 0.022(5) 0.025(5) 0.066(6) -0.002(5) -0.002(5) 0.000(4)
C56 0.208(17) 0.066(8) 0.118(12) -0.048(8) 0.117(12) -0.059(10)
C57 0.27(2) 0.101(11) 0.140(14) -0.075(10) 0.168(16) -0.108(13)
C58 0.067(8) 0.083(9) 0.079(8) -0.033(7) 0.048(7) -0.021(7)
C59 0.147(14) 0.061(8) 0.047(7) -0.019(6) -0.011(8) -0.035(9)
C60 0.225(18) 0.063(8) 0.043(7) -0.004(6) -0.010(9) -0.068(10)
C61 0.025(5) 0.035(5) 0.026(4) 0.001(4) 0.009(4) 0.003(4)
C62 0.040(6) 0.036(5) 0.041(5) 0.002(4) 0.017(5) 0.004(4)
C63 0.023(6) 0.075(8) 0.053(6) 0.025(6) 0.007(5) 0.017(5)
C64 0.022(5) 0.079(8) 0.029(5) -0.001(5) 0.001(4) -0.016(5)
C65 0.026(6) 0.060(7) 0.052(6) -0.019(5) 0.010(5) -0.010(5)
C66 0.032(6) 0.034(5) 0.038(5) -0.007(4) 0.007(4) 0.001(4)
C67 0.021(5) 0.040(5) 0.022(4) 0.000(4) 0.001(4) 0.002(4)
C68 0.031(6) 0.048(6) 0.030(5) 0.000(4) 0.000(4) -0.002(4)
C69 0.033(6) 0.083(8) 0.033(5) 0.017(5) 0.006(5) -0.002(6)
C70 0.033(6) 0.056(7) 0.061(7) 0.019(6) 0.004(5) -0.013(5)
C71 0.039(6) 0.029(5) 0.056(6) 0.009(5) -0.001(5) -0.010(4)
C72 0.029(5) 0.029(5) 0.024(4) -0.005(4) -0.001(4) 0.001(4)

loop_
_atom_type_symbol
_atom_type_description
_atom_type_scat_dispersion_real
_atom_type_scat_dispersion_imag
_atom_type_scat_source
C C 0.0033 0.0016 'International Tables Vol C Tables 4.2.6.8 and 6.1.1.4'
H H 0.0000 0.0000 'International Tables Vol C Tables 4.2.6.8 and 6.1.1.4'
P P 0.1023 0.0942 'International Tables Vol C Tables 4.2.6.8 and 6.1.1.4'
I I -0.4742 1.8119 'International Tables Vol C Tables 4.2.6.8 and 6.1.1.4'
Sn Sn -0.6537 1.4246 'International Tables Vol C Tables 4.2.6.8 and 6.1.1.4'

loop_
_geom_angle_atom_site_label_1
_geom_angle_atom_site_label_2
_geom_angle_atom_site_label_3
_geom_angle
_geom_angle_site_symmetry_1
_geom_angle_site_symmetry_3
_geom_angle_publ_flag
Sn1 I1 Sn3 78.936(17) . . ?
Sn1 I2 Sn3 77.390(17) . . ?
Sn1 I3 Sn3 74.941(16) . . ?
Sn1 I4 Sn2 77.585(17) . . ?
Sn1 I5 Sn2 81.628(18) . . ?
Sn1 I6 Sn2 82.335(18) . . ?
I6 Sn1 I4 88.753(19) . . ?
I6 Sn1 I2 92.708(19) . . ?
I4 Sn1 I2 91.395(19) . . ?
I6 Sn1 I1 176.18(2) . . ?
I4 Sn1 I1 87.880(18) . . ?
I2 Sn1 I1 89.175(19) . . ?
I6 Sn1 I5 85.812(19) . . ?
I4 Sn1 I5 83.884(19) . . ?
I2 Sn1 I5 175.08(2) . . ?
I1 Sn1 I5 92.037(19) . . ?
I6 Sn1 I3 96.458(19) . . ?
I4 Sn1 I3 174.34(2) . . ?
I2 Sn1 I3 90.557(19) . . ?
I1 Sn1 I3 86.840(18) . . ?
I5 Sn1 I3 94.273(19) . . ?
I9 Sn2 I7 91.98(2) . . ?
I9 Sn2 I8 91.36(2) . . ?
I7 Sn2 I8 92.84(2) . . ?
I9 Sn2 I5 90.12(2) . . ?
I7 Sn2 I5 91.733(19) . . ?
I8 Sn2 I5 175.14(2) . . ?
I9 Sn2 I6 95.39(2) . . ?
I7 Sn2 I6 170.33(2) . . ?
I8 Sn2 I6 93.232(19) . . ?
I5 Sn2 I6 82.018(19) . . ?
I9 Sn2 I4 165.69(2) . . ?
I7 Sn2 I4 92.103(18) . . ?
I8 Sn2 I4 102.129(18) . . ?
I5 Sn2 I4 76.049(17) . . ?
I6 Sn2 I4 79.261(17) . . ?
I11 Sn3 I10 89.62(2) . . ?
I11 Sn3 I12 92.98(2) . . ?
I10 Sn3 I12 93.86(2) . . ?
I11 Sn3 I1 89.217(18) . . ?
I10 Sn3 I1 87.514(18) . . ?
I12 Sn3 I1 177.41(2) . . ?
I11 Sn3 I2 168.83(2) . . ?
I10 Sn3 I2 95.319(19) . . ?
I12 Sn3 I2 96.663(19) . . ?
I1 Sn3 I2 81.014(16) . . ?
I11 Sn3 I3 90.864(19) . . ?
I10 Sn3 I3 168.88(2) . . ?
I12 Sn3 I3 97.207(19) . . ?
I1 Sn3 I3 81.385(17) . . ?
I2 Sn3 I3 82.372(17) . . ?
C1 P1 C7 109.8(3) . . ?
C1 P1 H1A 109.7 . . ?
C7 P1 H1A 109.7 . . ?
C1 P1 H1B 109.7 . . ?
C7 P1 H1B 109.7 . . ?
H1A P1 H1B 108.2 . . ?
C13 P2 C19 111.4(3) . . ?
C13 P2 H2A 109.3 . . ?
C19 P2 H2A 109.3 . . ?
C13 P2 H2B 109.3 . . ?
C19 P2 H2B 109.3 . . ?
H2A P2 H2B 108.0 . . ?
C31 P3 C25 110.0(4) . . ?
C31 P3 H3A 109.7 . . ?
C25 P3 H3A 109.7 . . ?
C31 P3 H3B 109.7 . . ?
C25 P3 H3B 109.7 . . ?
H3A P3 H3B 108.2 . . ?
C43 P4 C37 109.7(4) . . ?
C43 P4 H4A 109.7 . . ?
C37 P4 H4A 109.7 . . ?
C43 P4 H4B 109.7 . . ?
C37 P4 H4B 109.7 . . ?
H4A P4 H4B 108.2 . . ?
C49 P5 C55 109.9(4) . . ?
C49 P5 H5A 109.7 . . ?
C55 P5 H5A 109.7 . . ?
C49 P5 H5B 109.7 . . ?
C55 P5 H5B 109.7 . . ?
H5A P5 H5B 108.2 . . ?
C67 P6 C61 112.3(4) . . ?
C67 P6 H6A 109.1 . . ?
C61 P6 H6A 109.1 . . ?
C67 P6 H6B 109.1 . . ?
C61 P6 H6B 109.1 . . ?
H6A P6 H6B 107.9 . . ?
C6 C1 C2 120.5(7) . . ?
C6 C1 P1 118.7(6) . . ?
C2 C1 P1 120.7(6) . . ?
C3 C2 C1 120.1(8) . . ?
C3 C2 H2 119.9 . . ?
C1 C2 H2 119.9 . . ?
C4 C3 C2 120.5(8) . . ?
C4 C3 H3 119.7 . . ?
C2 C3 H3 119.7 . . ?
C3 C4 C5 119.4(8) . . ?
C3 C4 H4 120.3 . . ?
C5 C4 H4 120.3 . . ?
C4 C5 C6 120.7(9) . . ?
C4 C5 H5 119.7 . . ?
C6 C5 H5 119.7 . . ?
C1 C6 C5 118.7(8) . . ?
C1 C6 H6 120.7 . . ?
C5 C6 H6 120.7 . . ?
C12 C7 C8 118.2(9) . . ?
C12 C7 P1 118.5(8) . . ?
C8 C7 P1 123.2(7) . . ?
C7 C8 C9 120.1(10) . . ?
C7 C8 H8 119.9 . . ?
C9 C8 H8 119.9 . . ?
C10 C9 C8 121.5(11) . . ?
C10 C9 H9 119.2 . . ?
C8 C9 H9 119.2 . . ?
C11 C10 C9 118.8(10) . . ?
C11 C10 H10 120.6 . . ?
C9 C10 H10 120.6 . . ?
C10 C11 C12 120.5(13) . . ?
C10 C11 H11 119.7 . . ?
C12 C11 H11 119.7 . . ?
C7 C12 C11 120.6(13) . . ?
C7 C12 H12 119.7 . . ?
C11 C12 H12 119.7 . . ?
C14 C13 C18 119.6(9) . . ?
C14 C13 P2 119.9(7) . . ?
C18 C13 P2 120.5(9) . . ?
C15 C14 C13 118.9(11) . . ?
C15 C14 H14 120.6 . . ?
C13 C14 H14 120.6 . . ?
C16 C15 C14 124.1(14) . . ?
C16 C15 H15 117.9 . . ?
C14 C15 H15 117.9 . . ?
C15 C16 C17 116.5(12) . . ?
C15 C16 H16 121.8 . . ?
C17 C16 H16 121.8 . . ?
C16 C17 C18 123.0(14) . . ?
C16 C17 H17 118.5 . . ?
C18 C17 H17 118.5 . . ?
C13 C18 C17 117.9(13) . . ?
C13 C18 H18 121.0 . . ?
C17 C18 H18 121.0 . . ?
C24 C19 C20 121.9(8) . . ?
C24 C19 P2 119.1(6) . . ?
C20 C19 P2 119.0(6) . . ?
C19 C20 C21 118.5(9) . . ?
C19 C20 H20 120.7 . . ?
C21 C20 H20 120.7 . . ?
C22 C21 C20 120.6(10) . . ?
C22 C21 H21 119.7 . . ?
C20 C21 H21 119.7 . . ?
C21 C22 C23 120.1(9) . . ?
C21 C22 H22 120.0 . . ?
C23 C22 H22 120.0 . . ?
C24 C23 C22 119.9(9) . . ?
C24 C23 H23 120.0 . . ?
C22 C23 H23 120.0 . . ?
C19 C24 C23 119.0(8) . . ?
C19 C24 H24 120.5 . . ?
C23 C24 H24 120.5 . . ?
C26 C25 C30 121.9(7) . . ?
C26 C25 P3 119.1(6) . . ?
C30 C25 P3 118.9(6) . . ?
C25 C26 C27 118.8(7) . . ?
C25 C26 H26 120.6 . . ?
C27 C26 H26 120.6 . . ?
C28 C27 C26 120.7(8) . . ?
C28 C27 H27 119.6 . . ?
C26 C27 H27 119.6 . . ?
C27 C28 C29 119.4(8) . . ?
C27 C28 H28 120.3 . . ?
C29 C28 H28 120.3 . . ?
C30 C29 C28 119.6(8) . . ?
C30 C29 H29 120.2 . . ?
C28 C29 H29 120.2 . . ?
C29 C30 C25 119.6(8) . . ?
C29 C30 H30 120.2 . . ?
C25 C30 H30 120.2 . . ?
C32 C31 C36 119.8(8) . . ?
C32 C31 P3 119.7(6) . . ?
C36 C31 P3 120.6(7) . . ?
C31 C32 C33 119.8(9) . . ?
C31 C32 H32 120.1 . . ?
C33 C32 H32 120.1 . . ?
C34 C33 C32 121.6(10) . . ?
C34 C33 H33 119.2 . . ?
C32 C33 H33 119.2 . . ?
C33 C34 C35 119.5(9) . . ?
C33 C34 H34 120.2 . . ?
C35 C34 H34 120.2 . . ?
C36 C35 C34 119.9(9) . . ?
C36 C35 H35 120.1 . . ?
C34 C35 H35 120.1 . . ?
C31 C36 C35 119.4(9) . . ?
C31 C36 H36 120.3 . . ?
C35 C36 H36 120.3 . . ?
C38A C37 C42 64.2(13) . . ?
C38A C37 C38 71.9(13) . . ?
C42 C37 C38 119.2(10) . . ?
C38A C37 C42A 118.2(19) . . ?
C42 C37 C42A 79.6(14) . . ?
C38 C37 C42A 86.8(14) . . ?
C38A C37 P4 123.9(14) . . ?
C42 C37 P4 122.1(8) . . ?
C38 C37 P4 116.7(8) . . ?
C42A C37 P4 117.6(14) . . ?
C39 C38 C37 120.5(12) . . ?
C39 C38 H38 119.8 . . ?
C37 C38 H38 119.8 . . ?
C40 C39 C38 119.4(15) . . ?
C40 C39 H39 120.3 . . ?
C38 C39 H39 120.3 . . ?
C39 C40 C41 122.9(16) . . ?
C39 C40 H40 118.6 . . ?
C41 C40 H40 118.6 . . ?
C40 C41 C42 117.4(14) . . ?
C40 C41 H41 121.3 . . ?
C42 C41 H41 121.3 . . ?
C37 C42 C41 120.4(13) . . ?
C37 C42 H42 119.8 . . ?
C41 C42 H42 119.8 . . ?
C37 C38A C39A 122(3) . . ?
C37 C38A H38A 118.9 . . ?
C39A C38A H38A 118.9 . . ?
C40A C39A C38A 116(3) . . ?
C40A C39A H39A 121.8 . . ?
C38A C39A H39A 121.8 . . ?
C39A C40A C41A 124(3) . . ?
C39A C40A H40A 117.9 . . ?
C41A C40A H40A 117.9 . . ?
C40A C41A C42A 121(4) . . ?
C40A C41A H41A 119.3 . . ?
C42A C41A H41A 119.3 . . ?
C41A C42A C37 117(3) . . ?
C41A C42A H42A 121.4 . . ?
C37 C42A H42A 121.4 . . ?
C44 C43 C48 119.1(8) . . ?
C44 C43 P4 119.2(6) . . ?
C48 C43 P4 121.4(6) . . ?
C43 C44 C45 120.0(8) . . ?
C43 C44 H44 120.0 . . ?
C45 C44 H44 120.0 . . ?
C46 C45 C44 120.1(8) . . ?
C46 C45 H45 120.0 . . ?
C44 C45 H45 120.0 . . ?
C45 C46 C47 120.3(9) . . ?
C45 C46 H46 119.9 . . ?
C47 C46 H46 119.9 . . ?
C48 C47 C46 120.0(8) . . ?
C48 C47 H47 120.0 . . ?
C46 C47 H47 120.0 . . ?
C47 C48 C43 120.5(8) . . ?
C47 C48 H48 119.7 . . ?
C43 C48 H48 119.7 . . ?
C50 C49 C54 120.5(8) . . ?
C50 C49 P5 118.9(7) . . ?
C54 C49 P5 120.5(7) . . ?
C51 C50 C49 121.0(10) . . ?
C51 C50 H50 119.5 . . ?
C49 C50 H50 119.5 . . ?
C52 C51 C50 118.9(11) . . ?
C52 C51 H51 120.5 . . ?
C50 C51 H51 120.5 . . ?
C51 C52 C53 120.9(10) . . ?
C51 C52 H52 119.6 . . ?
C53 C52 H52 119.6 . . ?
C54 C53 C52 119.6(10) . . ?
C54 C53 H53 120.2 . . ?
C52 C53 H53 120.2 . . ?
C53 C54 C49 119.1(10) . . ?
C53 C54 H54 120.4 . . ?
C49 C54 H54 120.4 . . ?
C56 C55 C60 118.5(11) . . ?
C56 C55 P5 119.8(8) . . ?
C60 C55 P5 121.5(8) . . ?
C55 C56 C57 119.0(11) . . ?
C55 C56 H56 120.5 . . ?
C57 C56 H56 120.5 . . ?
C58 C57 C56 122.9(12) . . ?
C58 C57 H57 118.5 . . ?
C56 C57 H57 118.5 . . ?
C59 C58 C57 117.9(11) . . ?
C59 C58 H58 121.1 . . ?
C57 C58 H58 121.1 . . ?
C58 C59 C60 119.8(11) . . ?
C58 C59 H59 120.1 . . ?
C60 C59 H59 120.1 . . ?
C55 C60 C59 121.3(11) . . ?
C55 C60 H60 119.4 . . ?
C59 C60 H60 119.4 . . ?
C66 C61 C62 120.0(8) . . ?
C66 C61 P6 120.4(6) . . ?
C62 C61 P6 119.6(6) . . ?
C63 C62 C61 117.7(8) . . ?
C63 C62 H62 121.2 . . ?
C61 C62 H62 121.2 . . ?
C64 C63 C62 120.2(9) . . ?
C64 C63 H63 119.9 . . ?
C62 C63 H63 119.9 . . ?
C65 C64 C63 121.8(9) . . ?
C65 C64 H64 119.1 . . ?
C63 C64 H64 119.1 . . ?
C64 C65 C66 119.6(9) . . ?
C64 C65 H65 120.2 . . ?
C66 C65 H65 120.2 . . ?
C61 C66 C65 120.7(8) . . ?
C61 C66 H66 119.7 . . ?
C65 C66 H66 119.7 . . ?
C72 C67 C68 119.7(8) . . ?
C72 C67 P6 120.5(6) . . ?
C68 C67 P6 119.8(6) . . ?
C69 C68 C67 119.5(8) . . ?
C69 C68 H68 120.2 . . ?
C67 C68 H68 120.2 . . ?
C68 C69 C70 120.7(9) . . ?
C68 C69 H69 119.7 . . ?
C70 C69 H69 119.7 . . ?
C69 C70 C71 119.7(9) . . ?
C69 C70 H70 120.2 . . ?
C71 C70 H70 120.2 . . ?
C72 C71 C70 119.1(8) . . ?
C72 C71 H71 120.5 . . ?
C70 C71 H71 120.5 . . ?
C67 C72 C71 121.4(8) . . ?
C67 C72 H72 119.3 . . ?
C71 C72 H72 119.3 . . ?

loop_
_geom_bond_atom_site_label_1
_geom_bond_atom_site_label_2
_geom_bond_distance
_geom_bond_site_symmetry_2
_geom_bond_publ_flag
I1 Sn1 3.1755(7) . ?
I1 Sn3 3.3492(7) . ?
I2 Sn1 3.1446(7) . ?
I2 Sn3 3.4797(8) . ?
I3 Sn1 3.3195(7) . ?
I3 Sn3 3.4976(8) . ?
I4 Sn1 3.1336(7) . ?
I4 Sn2 3.5755(7) . ?
I5 Sn1 3.1836(8) . ?
I5 Sn2 3.2680(8) . ?
I6 Sn1 3.1258(7) . ?
I6 Sn2 3.2785(7) . ?
I7 Sn2 3.1024(7) . ?
I8 Sn2 3.1870(8) . ?
I9 Sn2 2.9234(7) . ?
I10 Sn3 3.0186(8) . ?
I11 Sn3 3.0100(7) . ?
I12 Sn3 3.0380(7) . ?
P1 C1 1.787(7) . ?
P1 C7 1.797(8) . ?
P1 H1A 1.3600 . ?
P1 H1B 1.3600 . ?
P2 C13 1.786(9) . ?
P2 C19 1.803(8) . ?
P2 H2A 1.3600 . ?
P2 H2B 1.3600 . ?
P3 C31 1.770(8) . ?
P3 C25 1.803(8) . ?
P3 H3A 1.3600 . ?
P3 H3B 1.3600 . ?
P4 C43 1.772(9) . ?
P4 C37 1.780(8) . ?
P4 H4A 1.3600 . ?
P4 H4B 1.3600 . ?
P5 C49 1.794(8) . ?
P5 C55 1.803(10) . ?
P5 H5A 1.3600 . ?
P5 H5B 1.3600 . ?
P6 C67 1.790(8) . ?
P6 C61 1.790(8) . ?
P6 H6A 1.3600 . ?
P6 H6B 1.3600 . ?
C1 C6 1.369(11) . ?
C1 C2 1.378(10) . ?
C2 C3 1.383(11) . ?
C2 H2 0.9500 . ?
C3 C4 1.362(12) . ?
C3 H3 0.9500 . ?
C4 C5 1.382(12) . ?
C4 H4 0.9500 . ?
C5 C6 1.404(11) . ?
C5 H5 0.9500 . ?
C6 H6 0.9500 . ?
C7 C12 1.332(14) . ?
C7 C8 1.340(12) . ?
C8 C9 1.366(12) . ?
C8 H8 0.9500 . ?
C9 C10 1.332(15) . ?
C9 H9 0.9500 . ?
C10 C11 1.307(17) . ?
C10 H10 0.9500 . ?
C11 C12 1.394(16) . ?
C11 H11 0.9500 . ?
C12 H12 0.9500 . ?
C13 C14 1.376(12) . ?
C13 C18 1.387(12) . ?
C14 C15 1.372(12) . ?
C14 H14 0.9500 . ?
C15 C16 1.33(2) . ?
C15 H15 0.9500 . ?
C16 C17 1.37(2) . ?
C16 H16 0.9500 . ?
C17 C18 1.386(17) . ?
C17 H17 0.9500 . ?
C18 H18 0.9500 . ?
C19 C24 1.370(11) . ?
C19 C20 1.385(11) . ?
C20 C21 1.397(12) . ?
C20 H20 0.9500 . ?
C21 C22 1.368(14) . ?
C21 H21 0.9500 . ?
C22 C23 1.396(13) . ?
C22 H22 0.9500 . ?
C23 C24 1.394(11) . ?
C23 H23 0.9500 . ?
C24 H24 0.9500 . ?
C25 C26 1.370(10) . ?
C25 C30 1.391(10) . ?
C26 C27 1.402(10) . ?
C26 H26 0.9500 . ?
C27 C28 1.382(11) . ?
C27 H27 0.9500 . ?
C28 C29 1.422(12) . ?
C28 H28 0.9500 . ?
C29 C30 1.380(11) . ?
C29 H29 0.9500 . ?
C30 H30 0.9500 . ?
C31 C32 1.376(11) . ?
C31 C36 1.394(11) . ?
C32 C33 1.381(12) . ?
C32 H32 0.9500 . ?
C33 C34 1.343(13) . ?
C33 H33 0.9500 . ?
C34 C35 1.401(13) . ?
C34 H34 0.9500 . ?
C35 C36 1.386(12) . ?
C35 H35 0.9500 . ?
C36 H36 0.9500 . ?
C37 C38A 1.32(3) . ?
C37 C42 1.370(15) . ?
C37 C38 1.397(14) . ?
C37 C42A 1.50(4) . ?
C38 C39 1.367(17) . ?
C38 H38 0.9500 . ?
C39 C40 1.34(2) . ?
C39 H39 0.9500 . ?
C40 C41 1.38(2) . ?
C40 H40 0.9500 . ?
C41 C42 1.405(18) . ?
C41 H41 0.9500 . ?
C42 H42 0.9500 . ?
C38A C39A 1.53(4) . ?
C38A H38A 0.9500 . ?
C39A C40A 1.35(5) . ?
C39A H39A 0.9500 . ?
C40A C41A 1.33(4) . ?
C40A H40A 0.9500 . ?
C41A C42A 1.46(4) . ?
C41A H41A 0.9500 . ?
C42A H42A 0.9500 . ?
C43 C44 1.385(11) . ?
C43 C48 1.394(10) . ?
C44 C45 1.390(12) . ?
C44 H44 0.9500 . ?
C45 C46 1.366(11) . ?
C45 H45 0.9500 . ?
C46 C47 1.386(11) . ?
C46 H46 0.9500 . ?
C47 C48 1.368(11) . ?
C47 H47 0.9500 . ?
C48 H48 0.9500 . ?
C49 C50 1.379(12) . ?
C49 C54 1.384(11) . ?
C50 C51 1.364(13) . ?
C50 H50 0.9500 . ?
C51 C52 1.373(15) . ?
C51 H51 0.9500 . ?
C52 C53 1.399(15) . ?
C52 H52 0.9500 . ?
C53 C54 1.373(13) . ?
C53 H53 0.9500 . ?
C54 H54 0.9500 . ?
C55 C56 1.306(13) . ?
C55 C60 1.350(13) . ?
C56 C57 1.377(16) . ?
C56 H56 0.9500 . ?
C57 C58 1.327(15) . ?
C57 H57 0.9500 . ?
C58 C59 1.316(14) . ?
C58 H58 0.9500 . ?
C59 C60 1.376(15) . ?
C59 H59 0.9500 . ?
C60 H60 0.9500 . ?
C61 C66 1.375(10) . ?
C61 C62 1.404(11) . ?
C62 C63 1.392(12) . ?
C62 H62 0.9500 . ?
C63 C64 1.366(13) . ?
C63 H63 0.9500 . ?
C64 C65 1.342(12) . ?
C64 H64 0.9500 . ?
C65 C66 1.368(12) . ?
C65 H65 0.9500 . ?
C66 H66 0.9500 . ?
C67 C72 1.378(10) . ?
C67 C68 1.388(10) . ?
C68 C69 1.374(12) . ?
C68 H68 0.9500 . ?
C69 C70 1.388(13) . ?
C69 H69 0.9500 . ?
C70 C71 1.394(12) . ?
C70 H70 0.9500 . ?
C71 C72 1.370(11) . ?
C71 H71 0.9500 . ?
C72 H72 0.9500 . ?

loop_
_geom_hbond_atom_site_label_D
_geom_hbond_atom_site_label_H
_geom_hbond_atom_site_label_A
_geom_hbond_distance_DH
_geom_hbond_distance_HA
_geom_hbond_distance_DA
_geom_hbond_angle_DHA
_geom_hbond_site_symmetry_A
P1 H1A I4 1.36 2.98 4.170(2) 145.7 5_576
P1 H1B I7 1.36 2.82 3.981(2) 142.4 .
P2 H2A I4 1.36 2.72 4.046(2) 163.5 6_575
P2 H2B I10 1.36 2.76 3.989(2) 149.6 6_575
P3 H3A I12 1.36 2.99 4.139(2) 140.9 .
P4 H4B I8 1.36 3.02 4.334(2) 161.4 6_576
P3 H3B I3 1.36 2.96 4.212(2) 152.5 7_566
P4 H4A I7 1.36 2.94 4.051(2) 138.1 .
P5 H5A I3 1.36 2.82 4.119(2) 158.3 .
P5 H5B I9 1.36 2.88 4.169(3) 156.9 .
P6 H6B I1 1.36 3.11 3.584(2) 99.0 .
P6 H6B I11 1.36 2.88 4.204(2) 163.1 .
P6 H6B I10 1.36 3.27 3.761(2) 100.3 .
P6 H6B I1 1.36 3.11 3.584(2) 99.0 .

loop_
_geom_torsion_atom_site_label_1
_geom_torsion_atom_site_label_2
_geom_torsion_atom_site_label_3
_geom_torsion_atom_site_label_4
_geom_torsion
_geom_torsion_site_symmetry_1
_geom_torsion_site_symmetry_2
_geom_torsion_site_symmetry_3
_geom_torsion_site_symmetry_4
_geom_torsion_publ_flag
Sn2 I6 Sn1 I4 -44.765(17) . . . . ?
Sn2 I6 Sn1 I2 -136.103(18) . . . . ?
Sn2 I6 Sn1 I1 -16.6(3) . . . . ?
Sn2 I6 Sn1 I5 39.193(17) . . . . ?
Sn2 I6 Sn1 I3 133.029(18) . . . . ?
Sn2 I4 Sn1 I6 40.940(16) . . . . ?
Sn2 I4 Sn1 I2 133.619(18) . . . . ?
Sn2 I4 Sn1 I1 -137.259(18) . . . . ?
Sn2 I4 Sn1 I5 -44.981(16) . . . . ?
Sn2 I4 Sn1 I3 -116.2(2) . . . . ?
Sn3 I2 Sn1 I6 -140.701(18) . . . . ?
Sn3 I2 Sn1 I4 130.481(18) . . . . ?
Sn3 I2 Sn1 I1 42.622(16) . . . . ?
Sn3 I2 Sn1 I5 146.9(3) . . . . ?
Sn3 I2 Sn1 I3 -44.209(16) . . . . ?
Sn3 I1 Sn1 I6 -164.0(3) . . . . ?
Sn3 I1 Sn1 I4 -135.820(18) . . . . ?
Sn3 I1 Sn1 I2 -44.393(17) . . . . ?
Sn3 I1 Sn1 I5 140.380(19) . . . . ?
Sn3 I1 Sn1 I3 46.210(16) . . . . ?
Sn2 I5 Sn1 I6 -39.425(17) . . . . ?
Sn2 I5 Sn1 I4 49.767(17) . . . . ?
Sn2 I5 Sn1 I2 33.2(3) . . . . ?
Sn2 I5 Sn1 I1 137.416(18) . . . . ?
Sn2 I5 Sn1 I3 -135.603(19) . . . . ?
Sn3 I3 Sn1 I6 137.301(19) . . . . ?
Sn3 I3 Sn1 I4 -65.7(2) . . . . ?
Sn3 I3 Sn1 I2 44.512(17) . . . . ?
Sn3 I3 Sn1 I1 -44.631(16) . . . . ?
Sn3 I3 Sn1 I5 -136.441(19) . . . . ?
Sn1 I5 Sn2 I9 133.00(2) . . . . ?
Sn1 I5 Sn2 I7 -135.012(19) . . . . ?
Sn1 I5 Sn2 I8 25.2(3) . . . . ?
Sn1 I5 Sn2 I6 37.574(17) . . . . ?
Sn1 I5 Sn2 I4 -43.275(15) . . . . ?
Sn1 I6 Sn2 I9 -127.68(2) . . . . ?
Sn1 I6 Sn2 I7 11.83(14) . . . . ?
Sn1 I6 Sn2 I8 140.646(19) . . . . ?
Sn1 I6 Sn2 I5 -38.315(17) . . . . ?
Sn1 I6 Sn2 I4 38.905(15) . . . . ?
Sn1 I4 Sn2 I9 29.64(9) . . . . ?
Sn1 I4 Sn2 I7 136.136(19) . . . . ?
Sn1 I4 Sn2 I8 -130.50(2) . . . . ?
Sn1 I4 Sn2 I5 44.872(17) . . . . ?
Sn1 I4 Sn2 I6 -39.475(16) . . . . ?
Sn1 I1 Sn3 I11 -134.773(19) . . . . ?
Sn1 I1 Sn3 I10 135.577(19) . . . . ?
Sn1 I1 Sn3 I12 13.4(5) . . . . ?
Sn1 I1 Sn3 I2 39.791(16) . . . . ?
Sn1 I1 Sn3 I3 -43.780(16) . . . . ?
Sn1 I2 Sn3 I11 -11.26(12) . . . . ?
Sn1 I2 Sn3 I10 -127.17(2) . . . . ?
Sn1 I2 Sn3 I12 138.30(2) . . . . ?
Sn1 I2 Sn3 I1 -40.538(16) . . . . ?
Sn1 I2 Sn3 I3 41.886(16) . . . . ?
Sn1 I3 Sn3 I11 131.352(19) . . . . ?
Sn1 I3 Sn3 I10 38.94(12) . . . . ?
Sn1 I3 Sn3 I12 -135.53(2) . . . . ?
Sn1 I3 Sn3 I1 42.275(15) . . . . ?
Sn1 I3 Sn3 I2 -39.730(15) . . . . ?
C7 P1 C1 C6 91.2(7) . . . . ?
C7 P1 C1 C2 -85.0(7) . . . . ?
C6 C1 C2 C3 0.4(12) . . . . ?
P1 C1 C2 C3 176.5(6) . . . . ?
C1 C2 C3 C4 -0.8(13) . . . . ?
C2 C3 C4 C5 0.5(13) . . . . ?
C3 C4 C5 C6 0.2(14) . . . . ?
C2 C1 C6 C5 0.4(12) . . . . ?
P1 C1 C6 C5 -175.9(6) . . . . ?
C4 C5 C6 C1 -0.7(13) . . . . ?
C1 P1 C7 C12 -56.1(13) . . . . ?
C1 P1 C7 C8 127.9(9) . . . . ?
C12 C7 C8 C9 4.7(19) . . . . ?
P1 C7 C8 C9 -179.2(9) . . . . ?
C7 C8 C9 C10 -3.1(19) . . . . ?
C8 C9 C10 C11 1(2) . . . . ?
C9 C10 C11 C12 -1(3) . . . . ?
C8 C7 C12 C11 -5(3) . . . . ?
P1 C7 C12 C11 179.1(15) . . . . ?
C10 C11 C12 C7 3(3) . . . . ?
C19 P2 C13 C14 111.8(7) . . . . ?
C19 P2 C13 C18 -69.2(8) . . . . ?
C18 C13 C14 C15 1.3(12) . . . . ?
P2 C13 C14 C15 -179.8(6) . . . . ?
C13 C14 C15 C16 -0.4(15) . . . . ?
C14 C15 C16 C17 0.1(18) . . . . ?
C15 C16 C17 C18 -1(2) . . . . ?
C14 C13 C18 C17 -1.8(13) . . . . ?
P2 C13 C18 C17 179.3(7) . . . . ?
C16 C17 C18 C13 1.6(17) . . . . ?
C13 P2 C19 C24 65.4(8) . . . . ?
C13 P2 C19 C20 -116.6(7) . . . . ?
C24 C19 C20 C21 -0.4(12) . . . . ?
P2 C19 C20 C21 -178.3(7) . . . . ?
C19 C20 C21 C22 -0.1(14) . . . . ?
C20 C21 C22 C23 0.5(15) . . . . ?
C21 C22 C23 C24 -0.5(14) . . . . ?
C20 C19 C24 C23 0.4(12) . . . . ?
P2 C19 C24 C23 178.3(6) . . . . ?
C22 C23 C24 C19 0.0(13) . . . . ?
C31 P3 C25 C26 127.7(6) . . . . ?
C31 P3 C25 C30 -50.7(7) . . . . ?
C30 C25 C26 C27 -0.7(12) . . . . ?
P3 C25 C26 C27 -179.1(6) . . . . ?
C25 C26 C27 C28 0.5(12) . . . . ?
C26 C27 C28 C29 0.1(12) . . . . ?
C27 C28 C29 C30 -0.6(12) . . . . ?
C28 C29 C30 C25 0.4(13) . . . . ?
C26 C25 C30 C29 0.3(12) . . . . ?
P3 C25 C30 C29 178.7(6) . . . . ?
C25 P3 C31 C32 -51.2(8) . . . . ?
C25 P3 C31 C36 129.4(7) . . . . ?
C36 C31 C32 C33 -1.0(14) . . . . ?
P3 C31 C32 C33 179.7(8) . . . . ?
C31 C32 C33 C34 0.8(17) . . . . ?
C32 C33 C34 C35 0.2(17) . . . . ?
C33 C34 C35 C36 -1.0(16) . . . . ?
C32 C31 C36 C35 0.1(13) . . . . ?
P3 C31 C36 C35 179.5(7) . . . . ?
C34 C35 C36 C31 0.9(15) . . . . ?
C43 P4 C37 C38A 10.9(15) . . . . ?
C43 P4 C37 C42 -67.6(10) . . . . ?
C43 P4 C37 C38 96.2(8) . . . . ?
C43 P4 C37 C42A -162.7(14) . . . . ?
C38A C37 C38 C39 -48.8(18) . . . . ?
C42 C37 C38 C39 -4.0(18) . . . . ?
C42A C37 C38 C39 72.3(18) . . . . ?
P4 C37 C38 C39 -168.3(10) . . . . ?
C37 C38 C39 C40 0(2) . . . . ?
C38 C39 C40 C41 4(3) . . . . ?
C39 C40 C41 C42 -3(3) . . . . ?
C38A C37 C42 C41 52.9(18) . . . . ?
C38 C37 C42 C41 4.7(18) . . . . ?
C42A C37 C42 C41 -75.6(18) . . . . ?
P4 C37 C42 C41 168.2(10) . . . . ?
C40 C41 C42 C37 -1(2) . . . . ?
C42 C37 C38A C39A -68(2) . . . . ?
C38 C37 C38A C39A 68(2) . . . . ?
C42A C37 C38A C39A -8(3) . . . . ?
P4 C37 C38A C39A 178.9(18) . . . . ?
C37 C38A C39A C40A 9(4) . . . . ?
C38A C39A C40A C41A -5(5) . . . . ?
C39A C40A C41A C42A 1(5) . . . . ?
C40A C41A C42A C37 0(5) . . . . ?
C38A C37 C42A C41A 3(3) . . . . ?
C42 C37 C42A C41A 56(3) . . . . ?
C38 C37 C42A C41A -64(3) . . . . ?
P4 C37 C42A C41A 177(2) . . . . ?
C37 P4 C43 C44 -87.6(7) . . . . ?
C37 P4 C43 C48 86.4(7) . . . . ?
C48 C43 C44 C45 0.2(12) . . . . ?
P4 C43 C44 C45 174.4(6) . . . . ?
C43 C44 C45 C46 -0.5(13) . . . . ?
C44 C45 C46 C47 0.6(13) . . . . ?
C45 C46 C47 C48 -0.3(13) . . . . ?
C46 C47 C48 C43 0.0(13) . . . . ?
C44 C43 C48 C47 0.0(12) . . . . ?
P4 C43 C48 C47 -174.0(7) . . . . ?
C55 P5 C49 C50 -96.1(8) . . . . ?
C55 P5 C49 C54 79.6(8) . . . . ?
C54 C49 C50 C51 -0.9(16) . . . . ?
P5 C49 C50 C51 174.8(8) . . . . ?
C49 C50 C51 C52 -0.4(17) . . . . ?
C50 C51 C52 C53 1.4(16) . . . . ?
C51 C52 C53 C54 -1.0(15) . . . . ?
C52 C53 C54 C49 -0.2(14) . . . . ?
C50 C49 C54 C53 1.2(14) . . . . ?
P5 C49 C54 C53 -174.5(7) . . . . ?
C49 P5 C55 C56 -153.4(11) . . . . ?
C49 P5 C55 C60 20.7(11) . . . . ?
C60 C55 C56 C57 4(2) . . . . ?
P5 C55 C56 C57 178.7(13) . . . . ?
C55 C56 C57 C58 2(3) . . . . ?
C56 C57 C58 C59 -6(3) . . . . ?
C57 C58 C59 C60 2(2) . . . . ?
C56 C55 C60 C59 -8(2) . . . . ?
P5 C55 C60 C59 177.9(11) . . . . ?
C58 C59 C60 C55 4(2) . . . . ?
C67 P6 C61 C66 -121.5(7) . . . . ?
C67 P6 C61 C62 58.9(7) . . . . ?
C66 C61 C62 C63 -0.4(12) . . . . ?
P6 C61 C62 C63 179.2(6) . . . . ?
C61 C62 C63 C64 -0.4(12) . . . . ?
C62 C63 C64 C65 0.2(14) . . . . ?
C63 C64 C65 C66 0.9(14) . . . . ?
C62 C61 C66 C65 1.4(12) . . . . ?
P6 C61 C66 C65 -178.2(6) . . . . ?
C64 C65 C66 C61 -1.7(13) . . . . ?
C61 P6 C67 C72 -126.2(6) . . . . ?
C61 P6 C67 C68 55.1(8) . . . . ?
C72 C67 C68 C69 1.0(12) . . . . ?
P6 C67 C68 C69 179.7(7) . . . . ?
C67 C68 C69 C70 -0.5(13) . . . . ?
C68 C69 C70 C71 0.5(14) . . . . ?
C69 C70 C71 C72 -1.1(13) . . . . ?
C68 C67 C72 C71 -1.7(12) . . . . ?
P6 C67 C72 C71 179.7(6) . . . . ?
C70 C71 C72 C67 1.7(13) . . . . ?
